data_4087229
loop_
_publ_author_name
'Esteruelas, Miguel A.'
'O\~nate, Enrique'
'Palacios, Adri\'an U.'

_publ_section_title
;
 Selective Synthesis and Photophysical Properties of Phosphorescent
 Heteroleptic Iridium(III) Complexes with Two Different Bidentate Groups
 and Two Different Monodentate Ligands
;
_journal_name_full Organometallics
_journal_paper_doi 10.1021/acs.organomet.7b00108
_journal_year 2017
_chemical_formula_moiety 'C41 H59 Ir N P2, B F4, 2(C3 H6 O)'
_chemical_formula_sum 'C47 H71 B F4 Ir N O2 P2'
_chemical_formula_weight 1023.00
_chemical_name_systematic
; 
 ? 
;
_space_group_IT_number 2
_symmetry_cell_setting triclinic
_symmetry_space_group_name_Hall '-P 1'
_symmetry_space_group_name_H-M 'P -1'
_atom_sites_solution_hydrogens geom
_atom_sites_solution_primary direct
_atom_sites_solution_secondary difmap
_audit_creation_method SHELXL-97
_cell_angle_alpha 102.171(2)
_cell_angle_beta 98.769(2)
_cell_angle_gamma 104.3400(10)
_cell_formula_units_Z 2
_cell_length_a 11.2358(11)
_cell_length_b 11.6571(12)
_cell_length_c 19.137(3)
_cell_measurement_reflns_used 9980
_cell_measurement_temperature 100(2)
_cell_measurement_theta_max 29
_cell_measurement_theta_min 2
_cell_volume 2317.7(5)
_computing_cell_refinement 'SAINT+ v. 7.56a (Bruker AXS, 2008)'
_computing_data_collection 'apex2 v. 7.0 (Bruker AXS, 2009)'
_computing_data_reduction 'SAINT+ v. 7.56a (Bruker AXS, 2008)'
_computing_molecular_graphics 'XP, SHELXTL v. 6.14 (Bruker, 2000)'
_computing_publication_material 'XCIF, SHELXTL v. 6.14 (Bruker, 2000)'
_computing_structure_refinement 'SHELXL-97 (Sheldrick, 1997)'
_computing_structure_solution 'SHELXS-97 (Sheldrick, 1990)'
_diffrn_ambient_temperature 100(2)
_diffrn_detector_area_resol_mean 8.33
_diffrn_measured_fraction_theta_full 0.999
_diffrn_measured_fraction_theta_max 0.923
_diffrn_measurement_device_type 'Bruker APEX DUO system'
_diffrn_measurement_method '\w rotations with narrow frames'
_diffrn_radiation_monochromator graphite
_diffrn_radiation_source 'fine-focus sealed tube'
_diffrn_radiation_type MoK\a
_diffrn_radiation_wavelength 0.71073
_diffrn_reflns_av_R_equivalents 0.0272
_diffrn_reflns_av_sigmaI/netI 0.0297
_diffrn_reflns_limit_h_max 15
_diffrn_reflns_limit_h_min -15
_diffrn_reflns_limit_k_max 16
_diffrn_reflns_limit_k_min -15
_diffrn_reflns_limit_l_max 24
_diffrn_reflns_limit_l_min -26
_diffrn_reflns_number 37621
_diffrn_reflns_theta_full 27.50
_diffrn_reflns_theta_max 29.51
_diffrn_reflns_theta_min 1.87
_diffrn_standards_decay_% 0
_exptl_absorpt_coefficient_mu 3.003
_exptl_absorpt_correction_T_max 0.862
_exptl_absorpt_correction_T_min 0.715
_exptl_absorpt_correction_type multi-scan
_exptl_absorpt_process_details
;
Absorption correction performed with SADABS program. This is based on the
method of Blessing: Blessing, R. H., Acta Crystallogr., Sect. A 1995, 51, 33.

SADABS: Area-Detector Absorption Correction. Bruker-AXS 
within SAINT+ package, v. 6.1 (2000).
;
_exptl_crystal_colour orange
_exptl_crystal_density_diffrn 1.466
_exptl_crystal_density_method 'not measured'
_exptl_crystal_description 'irregular block'
_exptl_crystal_F_000 1048
_exptl_crystal_size_max 0.19
_exptl_crystal_size_mid 0.13
_exptl_crystal_size_min 0.09
_refine_diff_density_max 1.523
_refine_diff_density_min -1.604
_refine_diff_density_rms 0.094
_refine_ls_extinction_method none
_refine_ls_goodness_of_fit_ref 1.043
_refine_ls_hydrogen_treatment mixed
_refine_ls_matrix_type full
_refine_ls_number_parameters 536
_refine_ls_number_reflns 11934
_refine_ls_number_restraints 20
_refine_ls_restrained_S_all 1.052
_refine_ls_R_factor_all 0.0273
_refine_ls_R_factor_gt 0.0241
_refine_ls_shift/su_max 0.013
_refine_ls_shift/su_mean 0.000
_refine_ls_structure_factor_coef Fsqd
_refine_ls_weighting_details 'calc w=1/[\s^2^(Fo^2^)+(0.0294P)^2^+1.8371P] where P=(Fo^2^+2Fc^2^)/3'
_refine_ls_weighting_scheme calc
_refine_ls_wR_factor_gt 0.0572
_refine_ls_wR_factor_ref 0.0586
_reflns_number_gt 11017
_reflns_number_total 11934
_reflns_threshold_expression >2sigma(I)
_cod_data_source_file om7b00108_si_002.cif
_cod_data_source_block 5-enriquen135
_cod_original_cell_volume 2317.8(5)
_cod_original_sg_symbol_H-M P-1
_cod_database_code 4087229

loop_
_symmetry_equiv_pos_as_xyz
'x, y, z'
'-x, -y, -z'

loop_
_atom_site_label
_atom_site_type_symbol
_atom_site_fract_x
_atom_site_fract_y
_atom_site_fract_z
_atom_site_U_iso_or_equiv
_atom_site_adp_type
_atom_site_occupancy
_atom_site_symmetry_multiplicity
_atom_site_calc_flag
_atom_site_refinement_flags
_atom_site_disorder_assembly
_atom_site_disorder_group
Ir Ir 0.966947(8) 0.105027(7) 0.244973(4) 0.01246(3) Uani 1 1 d . . .
P1 P 1.12110(6) 0.04489(6) 0.32123(3) 0.01648(12) Uani 1 1 d . . .
P2 P 0.83908(6) 0.18939(5) 0.17193(3) 0.01443(11) Uani 1 1 d . . .
N1 N 0.83138(18) 0.05289(18) 0.30942(10) 0.0151(4) Uani 1 1 d . . .
B B 0.3660(3) 0.6608(3) 0.34213(16) 0.0265(6) Uani 1 1 d D . .
F1A F 0.4355(6) 0.6478(6) 0.2876(3) 0.0408(3) Uiso 0.469(4) 1 d PD A 1
F2A F 0.4431(4) 0.7334(4) 0.4054(2) 0.0408(3) Uiso 0.469(4) 1 d PD A 1
F3A F 0.3175(4) 0.5394(4) 0.3486(2) 0.0408(3) Uiso 0.469(4) 1 d PD A 1
F4A F 0.2669(4) 0.7064(4) 0.3240(2) 0.0408(3) Uiso 0.469(4) 1 d PD A 1
F1B F 0.2797(4) 0.5575(3) 0.3405(2) 0.0408(3) Uiso 0.531(4) 1 d PD A 2
F2B F 0.3178(4) 0.7618(3) 0.3486(2) 0.0408(3) Uiso 0.531(4) 1 d PD A 2
F3B F 0.4617(3) 0.6952(4) 0.40792(19) 0.0408(3) Uiso 0.531(4) 1 d PD A 2
F4B F 0.4212(5) 0.6556(5) 0.2820(3) 0.0408(3) Uiso 0.531(4) 1 d PD A 2
C1 C 1.0964(2) 0.1488(2) 0.18396(13) 0.0167(4) Uani 1 1 d . . .
H1 H 1.096(3) 0.087(3) 0.1425(16) 0.020 Uiso 1 1 d . . .
C2 C 1.1884(2) 0.2530(2) 0.19433(13) 0.0186(5) Uani 1 1 d . . .
H2 H 1.196(3) 0.323(3) 0.2329(16) 0.022 Uiso 1 1 d . . .
C3 C 1.2860(2) 0.2750(2) 0.15107(13) 0.0169(4) Uani 1 1 d . . .
C4 C 1.2913(2) 0.1897(2) 0.08845(14) 0.0238(5) Uani 1 1 d . . .
H4 H 1.2295 0.1120 0.0722 0.029 Uiso 1 1 calc R . .
C5 C 1.3852(3) 0.2168(2) 0.05002(14) 0.0258(5) Uani 1 1 d . . .
H5 H 1.3870 0.1577 0.0079 0.031 Uiso 1 1 calc R . .
C6 C 1.4765(2) 0.3296(2) 0.07250(14) 0.0229(5) Uani 1 1 d . . .
H6 H 1.5400 0.3488 0.0457 0.027 Uiso 1 1 calc R . .
C7 C 1.4733(3) 0.4137(2) 0.13454(16) 0.0282(6) Uani 1 1 d . . .
H7 H 1.5362 0.4906 0.1509 0.034 Uiso 1 1 calc R . .
C8 C 1.3796(2) 0.3872(2) 0.17321(14) 0.0241(5) Uani 1 1 d . . .
H8 H 1.3792 0.4465 0.2156 0.029 Uiso 1 1 calc R . .
C9 C 0.8744(2) -0.0646(2) 0.18621(13) 0.0162(4) Uani 1 1 d . . .
C10 C 0.8995(2) -0.1264(2) 0.12124(14) 0.0204(5) Uani 1 1 d . . .
H10 H 0.9632 -0.0848 0.1005 0.025 Uiso 1 1 calc R . .
C11 C 0.8322(3) -0.2478(2) 0.08701(14) 0.0238(5) Uani 1 1 d . . .
H11 H 0.8517 -0.2887 0.0437 0.029 Uiso 1 1 calc R . .
C12 C 0.7366(3) -0.3098(2) 0.11548(14) 0.0246(5) Uani 1 1 d . . .
H12 H 0.6911 -0.3928 0.0918 0.029 Uiso 1 1 calc R . .
C13 C 0.7084(2) -0.2501(2) 0.17824(14) 0.0211(5) Uani 1 1 d . . .
H13 H 0.6425 -0.2921 0.1975 0.025 Uiso 1 1 calc R . .
C14 C 0.7758(2) -0.1281(2) 0.21400(13) 0.0167(4) Uani 1 1 d . . .
C15 C 0.7531(2) -0.0611(2) 0.28141(13) 0.0165(4) Uani 1 1 d . . .
C16 C 0.6563(2) -0.1101(2) 0.31594(14) 0.0195(5) Uani 1 1 d . . .
H16 H 0.6005 -0.1901 0.2943 0.023 Uiso 1 1 calc R . .
C17 C 0.6438(2) -0.0420(2) 0.38019(14) 0.0206(5) Uani 1 1 d . . .
H17 H 0.5800 -0.0748 0.4038 0.025 Uiso 1 1 calc R . .
C18 C 0.7260(2) 0.0775(2) 0.41154(13) 0.0181(5) Uani 1 1 d . . .
C19 C 0.7174(3) 0.1538(2) 0.47778(14) 0.0235(5) Uani 1 1 d . . .
H19 H 0.6542 0.1243 0.5028 0.028 Uiso 1 1 calc R . .
C20 C 0.7987(3) 0.2690(3) 0.50606(14) 0.0262(6) Uani 1 1 d . . .
H20 H 0.7923 0.3189 0.5506 0.031 Uiso 1 1 calc R . .
C21 C 0.8924(3) 0.3138(2) 0.46901(14) 0.0236(5) Uani 1 1 d . . .
H21 H 0.9494 0.3936 0.4891 0.028 Uiso 1 1 calc R . .
C22 C 0.9014(2) 0.2427(2) 0.40423(13) 0.0187(5) Uani 1 1 d . . .
H22 H 0.9636 0.2745 0.3792 0.022 Uiso 1 1 calc R . .
C23 C 0.8200(2) 0.1233(2) 0.37438(12) 0.0162(4) Uani 1 1 d . . .
C24 C 1.0807(2) -0.0994(2) 0.35103(13) 0.0198(5) Uani 1 1 d . . .
H24 H 1.1610 -0.1029 0.3801 0.024 Uiso 1 1 calc R . .
C25 C 1.0325(3) -0.2185(2) 0.28969(16) 0.0291(6) Uani 1 1 d . . .
H25A H 1.0158 -0.2887 0.3111 0.044 Uiso 1 1 calc R . .
H25B H 1.0961 -0.2241 0.2604 0.044 Uiso 1 1 calc R . .
H25C H 0.9546 -0.2190 0.2584 0.044 Uiso 1 1 calc R . .
C26 C 0.9894(3) -0.0990(3) 0.40322(15) 0.0261(5) Uani 1 1 d . . .
H26A H 0.9041 -0.1135 0.3751 0.039 Uiso 1 1 calc R . .
H26B H 1.0152 -0.0194 0.4394 0.039 Uiso 1 1 calc R . .
H26C H 0.9906 -0.1639 0.4283 0.039 Uiso 1 1 calc R . .
C27 C 1.2646(2) 0.0470(3) 0.28433(15) 0.0260(6) Uani 1 1 d . . .
H27 H 1.2891 0.1263 0.2706 0.031 Uiso 1 1 calc R . .
C28 C 1.3801(3) 0.0447(4) 0.3377(2) 0.0417(8) Uani 1 1 d . . .
H28A H 1.3572 -0.0249 0.3591 0.063 Uiso 1 1 calc R . .
H28B H 1.4099 0.1212 0.3767 0.063 Uiso 1 1 calc R . .
H28C H 1.4471 0.0363 0.3114 0.063 Uiso 1 1 calc R . .
C29 C 1.2391(3) -0.0545(3) 0.21339(17) 0.0366(7) Uani 1 1 d . . .
H29A H 1.2968 -0.0272 0.1826 0.055 Uiso 1 1 calc R . .
H29B H 1.1521 -0.0722 0.1869 0.055 Uiso 1 1 calc R . .
H29C H 1.2522 -0.1288 0.2254 0.055 Uiso 1 1 calc R . .
C30 C 1.1721(3) 0.1665(2) 0.40881(14) 0.0228(5) Uani 1 1 d . . .
H30 H 1.0924 0.1735 0.4241 0.027 Uiso 1 1 calc R . .
C31 C 1.2317(3) 0.2908(3) 0.39553(16) 0.0318(6) Uani 1 1 d . . .
H31A H 1.2399 0.3562 0.4391 0.048 Uiso 1 1 calc R . .
H31B H 1.1783 0.3022 0.3536 0.048 Uiso 1 1 calc R . .
H31C H 1.3151 0.2935 0.3854 0.048 Uiso 1 1 calc R . .
C32 C 1.2524(3) 0.1458(3) 0.47516(15) 0.0320(6) Uani 1 1 d . . .
H32A H 1.3400 0.1617 0.4700 0.048 Uiso 1 1 calc R . .
H32B H 1.2203 0.0609 0.4776 0.048 Uiso 1 1 calc R . .
H32C H 1.2480 0.2017 0.5201 0.048 Uiso 1 1 calc R . .
C33 C 0.6750(2) 0.1780(2) 0.18092(13) 0.0180(5) Uani 1 1 d . . .
H33 H 0.6405 0.2170 0.1438 0.022 Uiso 1 1 calc R . .
C34 C 0.5898(2) 0.0451(2) 0.16033(15) 0.0235(5) Uani 1 1 d . . .
H34A H 0.5965 0.0118 0.2032 0.035 Uiso 1 1 calc R . .
H34B H 0.6161 -0.0047 0.1210 0.035 Uiso 1 1 calc R . .
H34C H 0.5023 0.0436 0.1436 0.035 Uiso 1 1 calc R . .
C35 C 0.6592(2) 0.2478(2) 0.25468(14) 0.0232(5) Uani 1 1 d . . .
H35A H 0.5709 0.2461 0.2515 0.035 Uiso 1 1 calc R . .
H35B H 0.7119 0.3330 0.2669 0.035 Uiso 1 1 calc R . .
H35C H 0.6848 0.2089 0.2928 0.035 Uiso 1 1 calc R . .
C36 C 0.9203(2) 0.3549(2) 0.19030(13) 0.0187(5) Uani 1 1 d . . .
H36 H 0.9916 0.3600 0.1644 0.022 Uiso 1 1 calc R . .
C37 C 0.9811(2) 0.4132(2) 0.27149(14) 0.0227(5) Uani 1 1 d . . .
H37A H 1.0372 0.4954 0.2775 0.034 Uiso 1 1 calc R . .
H37B H 1.0297 0.3624 0.2898 0.034 Uiso 1 1 calc R . .
H37C H 0.9154 0.4192 0.2992 0.034 Uiso 1 1 calc R . .
C38 C 0.8424(3) 0.4316(2) 0.15966(15) 0.0242(5) Uani 1 1 d . . .
H38A H 0.7713 0.4310 0.1837 0.036 Uiso 1 1 calc R . .
H38B H 0.8109 0.3965 0.1068 0.036 Uiso 1 1 calc R . .
H38C H 0.8954 0.5161 0.1690 0.036 Uiso 1 1 calc R . .
C39 C 0.8161(2) 0.1252(2) 0.07056(12) 0.0193(5) Uani 1 1 d . . .
H39 H 0.8108 0.0364 0.0629 0.023 Uiso 1 1 calc R . .
C40 C 0.9269(3) 0.1823(3) 0.03851(14) 0.0301(6) Uani 1 1 d . . .
H40A H 0.9149 0.1364 -0.0125 0.045 Uiso 1 1 calc R . .
H40B H 1.0055 0.1788 0.0671 0.045 Uiso 1 1 calc R . .
H40C H 0.9310 0.2679 0.0405 0.045 Uiso 1 1 calc R . .
C41 C 0.6960(3) 0.1306(3) 0.02243(14) 0.0241(5) Uani 1 1 d . . .
H41A H 0.6976 0.2164 0.0272 0.036 Uiso 1 1 calc R . .
H41B H 0.6222 0.0880 0.0382 0.036 Uiso 1 1 calc R . .
H41C H 0.6915 0.0909 -0.0288 0.036 Uiso 1 1 calc R . .
C42 C 0.7139(3) 0.5313(3) 0.39890(16) 0.0314(6) Uani 1 1 d . . .
C43 C 0.6907(3) 0.5832(3) 0.33510(18) 0.0405(7) Uani 1 1 d . . .
H43A H 0.6523 0.6494 0.3481 0.061 Uiso 1 1 calc R . .
H43B H 0.6338 0.5187 0.2936 0.061 Uiso 1 1 calc R . .
H43C H 0.7707 0.6156 0.3216 0.061 Uiso 1 1 calc R . .
C44 C 0.6010(3) 0.4595(3) 0.4193(2) 0.0455(8) Uani 1 1 d . . .
H44A H 0.6274 0.4344 0.4635 0.068 Uiso 1 1 calc R . .
H44B H 0.5567 0.3865 0.3791 0.068 Uiso 1 1 calc R . .
H44C H 0.5447 0.5103 0.4287 0.068 Uiso 1 1 calc R . .
C45 C 0.7475(3) 0.4004(3) 0.92499(15) 0.0319(6) Uani 1 1 d . . .
C46 C 0.8524(4) 0.4245(4) 0.8855(2) 0.0628(12) Uani 1 1 d . . .
H46A H 0.9229 0.4925 0.9169 0.094 Uiso 1 1 calc R . .
H46B H 0.8229 0.4461 0.8405 0.094 Uiso 1 1 calc R . .
H46C H 0.8801 0.3508 0.8731 0.094 Uiso 1 1 calc R . .
C47 C 0.6284(3) 0.3065(3) 0.88273(17) 0.0366(7) Uani 1 1 d . . .
H47A H 0.6412 0.2250 0.8745 0.055 Uiso 1 1 calc R . .
H47B H 0.6034 0.3235 0.8355 0.055 Uiso 1 1 calc R . .
H47C H 0.5621 0.3093 0.9104 0.055 Uiso 1 1 calc R . .
O1 O 0.8196(2) 0.5487(2) 0.43243(15) 0.0500(6) Uani 1 1 d . . .
O2 O 0.7585(3) 0.4535(2) 0.98803(12) 0.0495(6) Uani 1 1 d . . .

loop_
_atom_site_aniso_label
_atom_site_aniso_U_11
_atom_site_aniso_U_22
_atom_site_aniso_U_33
_atom_site_aniso_U_23
_atom_site_aniso_U_13
_atom_site_aniso_U_12
Ir 0.01197(5) 0.01176(4) 0.01410(4) 0.00393(3) 0.00428(3) 0.00288(3)
P1 0.0140(3) 0.0186(3) 0.0191(3) 0.0075(2) 0.0044(2) 0.0060(2)
P2 0.0150(3) 0.0147(3) 0.0153(3) 0.0052(2) 0.0049(2) 0.0053(2)
N1 0.0136(9) 0.0164(9) 0.0177(9) 0.0066(7) 0.0050(7) 0.0057(7)
B 0.0217(15) 0.0263(15) 0.0332(16) 0.0092(12) 0.0102(12) 0.0061(12)
C1 0.0161(11) 0.0175(11) 0.0174(11) 0.0047(9) 0.0045(9) 0.0059(9)
C2 0.0176(12) 0.0203(12) 0.0192(11) 0.0053(9) 0.0070(9) 0.0060(9)
C3 0.0158(11) 0.0174(11) 0.0195(11) 0.0080(9) 0.0051(9) 0.0053(9)
C4 0.0192(13) 0.0210(12) 0.0267(13) 0.0014(10) 0.0076(10) 0.0004(10)
C5 0.0257(14) 0.0277(13) 0.0231(12) 0.0015(10) 0.0104(11) 0.0075(11)
C6 0.0180(12) 0.0294(13) 0.0262(12) 0.0121(10) 0.0110(10) 0.0080(10)
C7 0.0222(14) 0.0220(13) 0.0362(15) 0.0046(11) 0.0133(11) -0.0026(10)
C8 0.0215(13) 0.0203(12) 0.0268(13) 0.0008(10) 0.0106(10) 0.0008(10)
C9 0.0159(11) 0.0123(10) 0.0197(11) 0.0038(8) 0.0036(9) 0.0032(8)
C10 0.0223(13) 0.0168(11) 0.0237(12) 0.0049(9) 0.0092(10) 0.0060(9)
C11 0.0290(14) 0.0175(12) 0.0235(12) 0.0012(9) 0.0061(10) 0.0074(10)
C12 0.0265(14) 0.0140(11) 0.0272(13) 0.0012(9) 0.0010(11) 0.0014(10)
C13 0.0196(12) 0.0165(11) 0.0265(12) 0.0084(9) 0.0054(10) 0.0012(9)
C14 0.0163(11) 0.0151(11) 0.0189(11) 0.0060(8) 0.0029(9) 0.0041(9)
C15 0.0138(11) 0.0171(11) 0.0200(11) 0.0082(9) 0.0030(9) 0.0044(9)
C16 0.0144(11) 0.0214(12) 0.0247(12) 0.0119(9) 0.0042(9) 0.0041(9)
C17 0.0157(12) 0.0280(13) 0.0250(12) 0.0148(10) 0.0087(10) 0.0092(10)
C18 0.0153(11) 0.0245(12) 0.0210(11) 0.0117(9) 0.0070(9) 0.0104(9)
C19 0.0268(14) 0.0283(13) 0.0232(12) 0.0119(10) 0.0131(10) 0.0132(11)
C20 0.0319(15) 0.0301(14) 0.0220(12) 0.0063(10) 0.0108(11) 0.0162(12)
C21 0.0269(14) 0.0202(12) 0.0252(12) 0.0059(10) 0.0062(10) 0.0089(10)
C22 0.0190(12) 0.0207(12) 0.0202(11) 0.0085(9) 0.0071(9) 0.0081(9)
C23 0.0176(12) 0.0190(11) 0.0159(10) 0.0078(9) 0.0057(9) 0.0083(9)
C24 0.0199(12) 0.0214(12) 0.0228(12) 0.0106(9) 0.0054(10) 0.0098(10)
C25 0.0378(16) 0.0198(13) 0.0325(14) 0.0087(11) 0.0064(12) 0.0127(12)
C26 0.0281(14) 0.0284(14) 0.0287(13) 0.0156(11) 0.0104(11) 0.0111(11)
C27 0.0164(12) 0.0366(15) 0.0339(14) 0.0184(12) 0.0102(11) 0.0130(11)
C28 0.0186(14) 0.069(2) 0.055(2) 0.0370(18) 0.0131(14) 0.0215(15)
C29 0.0373(17) 0.0500(19) 0.0374(16) 0.0177(14) 0.0220(14) 0.0255(15)
C30 0.0231(13) 0.0224(12) 0.0206(12) 0.0056(9) -0.0006(10) 0.0057(10)
C31 0.0353(16) 0.0226(13) 0.0321(14) 0.0080(11) -0.0001(12) 0.0026(12)
C32 0.0343(16) 0.0310(15) 0.0268(14) 0.0091(11) -0.0064(12) 0.0090(12)
C33 0.0130(11) 0.0212(12) 0.0202(11) 0.0060(9) 0.0025(9) 0.0059(9)
C34 0.0165(12) 0.0247(13) 0.0297(13) 0.0114(10) 0.0039(10) 0.0037(10)
C35 0.0203(13) 0.0295(13) 0.0244(12) 0.0085(10) 0.0086(10) 0.0118(10)
C36 0.0187(12) 0.0153(11) 0.0231(11) 0.0071(9) 0.0057(9) 0.0045(9)
C37 0.0225(13) 0.0197(12) 0.0244(12) 0.0049(9) 0.0039(10) 0.0051(10)
C38 0.0286(14) 0.0187(12) 0.0283(13) 0.0110(10) 0.0060(11) 0.0084(10)
C39 0.0231(13) 0.0213(12) 0.0148(10) 0.0044(9) 0.0047(9) 0.0088(10)
C40 0.0219(14) 0.0499(18) 0.0193(12) 0.0079(11) 0.0069(10) 0.0111(12)
C41 0.0237(13) 0.0296(14) 0.0189(11) 0.0063(10) 0.0023(10) 0.0090(11)
C42 0.0311(16) 0.0243(14) 0.0359(15) 0.0014(11) 0.0017(12) 0.0120(12)
C43 0.046(2) 0.0315(16) 0.0415(17) 0.0068(13) 0.0018(15) 0.0133(14)
C44 0.041(2) 0.0415(19) 0.050(2) 0.0045(15) 0.0155(16) 0.0083(15)
C45 0.0477(19) 0.0281(14) 0.0244(13) 0.0108(11) 0.0105(12) 0.0143(13)
C46 0.051(2) 0.070(3) 0.051(2) 0.007(2) 0.0214(19) -0.012(2)
C47 0.0345(17) 0.0479(19) 0.0300(15) 0.0125(13) 0.0076(13) 0.0140(14)
O1 0.0354(14) 0.0520(15) 0.0608(16) 0.0188(12) -0.0048(12) 0.0151(11)
O2 0.0738(19) 0.0431(14) 0.0280(11) 0.0047(10) 0.0114(12) 0.0138(13)

loop_
_atom_type_symbol
_atom_type_description
_atom_type_scat_dispersion_real
_atom_type_scat_dispersion_imag
_atom_type_scat_source
C C 0.0033 0.0016 'International Tables Vol C Tables 4.2.6.8 and 6.1.1.4'
H H 0.0000 0.0000 'International Tables Vol C Tables 4.2.6.8 and 6.1.1.4'
B B 0.0013 0.0007 'International Tables Vol C Tables 4.2.6.8 and 6.1.1.4'
F F 0.0171 0.0103 'International Tables Vol C Tables 4.2.6.8 and 6.1.1.4'
P P 0.1023 0.0942 'International Tables Vol C Tables 4.2.6.8 and 6.1.1.4'
Ir Ir -1.4442 7.9887 'International Tables Vol C Tables 4.2.6.8 and 6.1.1.4'
N N 0.0061 0.0033 'International Tables Vol C Tables 4.2.6.8 and 6.1.1.4'
O O 0.0106 0.0060 'International Tables Vol C Tables 4.2.6.8 and 6.1.1.4'

loop_
_geom_angle_atom_site_label_1
_geom_angle_atom_site_label_2
_geom_angle_atom_site_label_3
_geom_angle
C9 Ir C1 99.49(9)
C9 Ir N1 79.21(8)
C1 Ir N1 178.06(8)
C9 Ir P2 91.77(7)
C1 Ir P2 86.22(7)
N1 Ir P2 95.24(5)
C9 Ir P1 94.98(7)
C1 Ir P1 88.30(7)
N1 Ir P1 90.37(5)
P2 Ir P1 171.93(2)
C27 P1 C30 105.90(13)
C27 P1 C24 105.85(12)
C30 P1 C24 103.39(11)
C27 P1 Ir 112.66(9)
C30 P1 Ir 105.14(8)
C24 P1 Ir 122.42(8)
C36 P2 C33 106.15(11)
C36 P2 C39 105.70(11)
C33 P2 C39 101.17(11)
C36 P2 Ir 107.54(8)
C33 P2 Ir 120.71(8)
C39 P2 Ir 114.41(8)
C15 N1 C23 119.39(19)
C15 N1 Ir 113.87(15)
C23 N1 Ir 126.74(15)
F1B B F2A 121.4(3)
F1B B F4A 86.7(3)
F2A B F4A 110.1(3)
F1B B F4B 114.9(4)
F2A B F4B 114.2(4)
F4A B F4B 104.0(3)
F1B B F1A 114.0(4)
F2A B F1A 109.4(4)
F4A B F1A 113.3(3)
F4B B F1A 9.3(4)
F1B B F2B 112.5(3)
F2A B F2B 80.9(3)
F4A B F2B 31.6(2)
F4B B F2B 106.7(3)
F1A B F2B 114.6(3)
F1B B F3A 22.1(2)
F2A B F3A 110.6(3)
F4A B F3A 108.8(3)
F4B B F3A 108.8(4)
F1A B F3A 104.4(4)
F2B B F3A 132.8(3)
F1B B F3B 109.3(3)
F2A B F3B 22.3(2)
F4A B F3B 130.9(3)
F4B B F3B 109.7(3)
F1A B F3B 102.2(4)
F2B B F3B 103.0(3)
F3A B F3B 93.2(3)
C2 C1 Ir 129.66(18)
C2 C1 H1 112.6(17)
Ir C1 H1 117.7(17)
C1 C2 C3 126.7(2)
C1 C2 H2 120.5(18)
C3 C2 H2 112.8(18)
C8 C3 C4 117.3(2)
C8 C3 C2 118.5(2)
C4 C3 C2 124.2(2)
C5 C4 C3 121.2(2)
C5 C4 H4 119.4
C3 C4 H4 119.4
C4 C5 C6 120.6(2)
C4 C5 H5 119.7
C6 C5 H5 119.7
C7 C6 C5 118.8(2)
C7 C6 H6 120.6
C5 C6 H6 120.6
C6 C7 C8 120.9(2)
C6 C7 H7 119.5
C8 C7 H7 119.5
C7 C8 C3 121.2(2)
C7 C8 H8 119.4
C3 C8 H8 119.4
C10 C9 C14 118.0(2)
C10 C9 Ir 126.13(17)
C14 C9 Ir 115.91(16)
C11 C10 C9 120.8(2)
C11 C10 H10 119.6
C9 C10 H10 119.6
C10 C11 C12 120.6(2)
C10 C11 H11 119.7
C12 C11 H11 119.7
C13 C12 C11 119.6(2)
C13 C12 H12 120.2
C11 C12 H12 120.2
C12 C13 C14 120.7(2)
C12 C13 H13 119.6
C14 C13 H13 119.6
C13 C14 C9 120.3(2)
C13 C14 C15 123.4(2)
C9 C14 C15 116.3(2)
N1 C15 C16 121.6(2)
N1 C15 C14 114.7(2)
C16 C15 C14 123.7(2)
C17 C16 C15 119.8(2)
C17 C16 H16 120.1
C15 C16 H16 120.1
C16 C17 C18 119.9(2)
C16 C17 H17 120.0
C18 C17 H17 120.0
C17 C18 C19 122.8(2)
C17 C18 C23 118.3(2)
C19 C18 C23 118.9(2)
C20 C19 C18 120.8(2)
C20 C19 H19 119.6
C18 C19 H19 119.6
C19 C20 C21 120.0(2)
C19 C20 H20 120.0
C21 C20 H20 120.0
C22 C21 C20 120.3(2)
C22 C21 H21 119.8
C20 C21 H21 119.8
C21 C22 C23 120.8(2)
C21 C22 H22 119.6
C23 C22 H22 119.6
N1 C23 C22 119.9(2)
N1 C23 C18 121.0(2)
C22 C23 C18 119.1(2)
C25 C24 C26 109.4(2)
C25 C24 P1 115.94(18)
C26 C24 P1 112.88(17)
C25 C24 H24 105.9
C26 C24 H24 105.9
P1 C24 H24 105.9
C24 C25 H25A 109.5
C24 C25 H25B 109.5
H25A C25 H25B 109.5
C24 C25 H25C 109.5
H25A C25 H25C 109.5
H25B C25 H25C 109.5
C24 C26 H26A 109.5
C24 C26 H26B 109.5
H26A C26 H26B 109.5
C24 C26 H26C 109.5
H26A C26 H26C 109.5
H26B C26 H26C 109.5
C28 C27 C29 109.6(3)
C28 C27 P1 116.2(2)
C29 C27 P1 112.2(2)
C28 C27 H27 106.1
C29 C27 H27 106.1
P1 C27 H27 106.1
C27 C28 H28A 109.5
C27 C28 H28B 109.5
H28A C28 H28B 109.5
C27 C28 H28C 109.5
H28A C28 H28C 109.5
H28B C28 H28C 109.5
C27 C29 H29A 109.5
C27 C29 H29B 109.5
H29A C29 H29B 109.5
C27 C29 H29C 109.5
H29A C29 H29C 109.5
H29B C29 H29C 109.5
C31 C30 C32 111.1(2)
C31 C30 P1 110.32(18)
C32 C30 P1 118.94(19)
C31 C30 H30 105.1
C32 C30 H30 105.1
P1 C30 H30 105.1
C30 C31 H31A 109.5
C30 C31 H31B 109.5
H31A C31 H31B 109.5
C30 C31 H31C 109.5
H31A C31 H31C 109.5
H31B C31 H31C 109.5
C30 C32 H32A 109.5
C30 C32 H32B 109.5
H32A C32 H32B 109.5
C30 C32 H32C 109.5
H32A C32 H32C 109.5
H32B C32 H32C 109.5
C35 C33 C34 109.8(2)
C35 C33 P2 115.87(17)
C34 C33 P2 113.25(17)
C35 C33 H33 105.7
C34 C33 H33 105.7
P2 C33 H33 105.7
C33 C34 H34A 109.5
C33 C34 H34B 109.5
H34A C34 H34B 109.5
C33 C34 H34C 109.5
H34A C34 H34C 109.5
H34B C34 H34C 109.5
C33 C35 H35A 109.5
C33 C35 H35B 109.5
H35A C35 H35B 109.5
C33 C35 H35C 109.5
H35A C35 H35C 109.5
H35B C35 H35C 109.5
C37 C36 C38 111.0(2)
C37 C36 P2 112.12(16)
C38 C36 P2 115.78(18)
C37 C36 H36 105.7
C38 C36 H36 105.7
P2 C36 H36 105.7
C36 C37 H37A 109.5
C36 C37 H37B 109.5
H37A C37 H37B 109.5
C36 C37 H37C 109.5
H37A C37 H37C 109.5
H37B C37 H37C 109.5
C36 C38 H38A 109.5
C36 C38 H38B 109.5
H38A C38 H38B 109.5
C36 C38 H38C 109.5
H38A C38 H38C 109.5
H38B C38 H38C 109.5
C41 C39 C40 106.9(2)
C41 C39 P2 116.50(17)
C40 C39 P2 113.75(18)
C41 C39 H39 106.4
C40 C39 H39 106.4
P2 C39 H39 106.4
C39 C40 H40A 109.5
C39 C40 H40B 109.5
H40A C40 H40B 109.5
C39 C40 H40C 109.5
H40A C40 H40C 109.5
H40B C40 H40C 109.5
C39 C41 H41A 109.5
C39 C41 H41B 109.5
H41A C41 H41B 109.5
C39 C41 H41C 109.5
H41A C41 H41C 109.5
H41B C41 H41C 109.5
O1 C42 C43 120.7(3)
O1 C42 C44 122.4(3)
C43 C42 C44 116.8(3)
C42 C43 H43A 109.5
C42 C43 H43B 109.5
H43A C43 H43B 109.5
C42 C43 H43C 109.5
H43A C43 H43C 109.5
H43B C43 H43C 109.5
C42 C44 H44A 109.5
C42 C44 H44B 109.5
H44A C44 H44B 109.5
C42 C44 H44C 109.5
H44A C44 H44C 109.5
H44B C44 H44C 109.5
O2 C45 C47 121.4(3)
O2 C45 C46 122.0(3)
C47 C45 C46 116.6(3)
C45 C46 H46A 109.5
C45 C46 H46B 109.5
H46A C46 H46B 109.5
C45 C46 H46C 109.5
H46A C46 H46C 109.5
H46B C46 H46C 109.5
C45 C47 H47A 109.5
C45 C47 H47B 109.5
H47A C47 H47B 109.5
C45 C47 H47C 109.5
H47A C47 H47C 109.5
H47B C47 H47C 109.5

loop_
_geom_bond_atom_site_label_1
_geom_bond_atom_site_label_2
_geom_bond_distance
Ir C9 1.985(2)
Ir C1 2.035(2)
Ir N1 2.1542(19)
Ir P2 2.3776(6)
Ir P1 2.4255(6)
P1 C27 1.854(3)
P1 C30 1.858(3)
P1 C24 1.861(2)
P2 C36 1.850(2)
P2 C33 1.852(2)
P2 C39 1.879(2)
N1 C15 1.343(3)
N1 C23 1.381(3)
B F1B 1.337(4)
B F2A 1.348(5)
B F4A 1.377(4)
B F4B 1.385(5)
B F1A 1.401(5)
B F2B 1.404(4)
B F3A 1.425(5)
B F3B 1.436(4)
C1 C2 1.341(3)
C1 H1 0.95(3)
C2 C3 1.477(3)
C2 H2 0.95(3)
C3 C8 1.394(3)
C3 C4 1.406(3)
C4 C5 1.386(4)
C4 H4 0.9500
C5 C6 1.388(4)
C5 H5 0.9500
C6 C7 1.382(4)
C6 H6 0.9500
C7 C8 1.387(3)
C7 H7 0.9500
C8 H8 0.9500
C9 C10 1.405(3)
C9 C14 1.413(3)
C10 C11 1.389(3)
C10 H10 0.9500
C11 C12 1.390(4)
C11 H11 0.9500
C12 C13 1.378(4)
C12 H12 0.9500
C13 C14 1.401(3)
C13 H13 0.9500
C14 C15 1.454(3)
C15 C16 1.420(3)
C16 C17 1.363(3)
C16 H16 0.9500
C17 C18 1.412(4)
C17 H17 0.9500
C18 C19 1.418(3)
C18 C23 1.420(3)
C19 C20 1.366(4)
C19 H19 0.9500
C20 C21 1.412(4)
C20 H20 0.9500
C21 C22 1.371(3)
C21 H21 0.9500
C22 C23 1.405(3)
C22 H22 0.9500
C24 C25 1.532(4)
C24 C26 1.537(3)
C24 H24 1.0000
C25 H25A 0.9800
C25 H25B 0.9800
C25 H25C 0.9800
C26 H26A 0.9800
C26 H26B 0.9800
C26 H26C 0.9800
C27 C28 1.534(4)
C27 C29 1.536(4)
C27 H27 1.0000
C28 H28A 0.9800
C28 H28B 0.9800
C28 H28C 0.9800
C29 H29A 0.9800
C29 H29B 0.9800
C29 H29C 0.9800
C30 C31 1.529(4)
C30 C32 1.540(4)
C30 H30 1.0000
C31 H31A 0.9800
C31 H31B 0.9800
C31 H31C 0.9800
C32 H32A 0.9800
C32 H32B 0.9800
C32 H32C 0.9800
C33 C35 1.533(3)
C33 C34 1.538(3)
C33 H33 1.0000
C34 H34A 0.9800
C34 H34B 0.9800
C34 H34C 0.9800
C35 H35A 0.9800
C35 H35B 0.9800
C35 H35C 0.9800
C36 C37 1.531(3)
C36 C38 1.537(3)
C36 H36 1.0000
C37 H37A 0.9800
C37 H37B 0.9800
C37 H37C 0.9800
C38 H38A 0.9800
C38 H38B 0.9800
C38 H38C 0.9800
C39 C41 1.536(3)
C39 C40 1.537(4)
C39 H39 1.0000
C40 H40A 0.9800
C40 H40B 0.9800
C40 H40C 0.9800
C41 H41A 0.9800
C41 H41B 0.9800
C41 H41C 0.9800
C42 O1 1.207(4)
C42 C43 1.489(4)
C42 C44 1.492(5)
C43 H43A 0.9800
C43 H43B 0.9800
C43 H43C 0.9800
C44 H44A 0.9800
C44 H44B 0.9800
C44 H44C 0.9800
C45 O2 1.207(3)
C45 C47 1.488(4)
C45 C46 1.496(5)
C46 H46A 0.9800
C46 H46B 0.9800
C46 H46C 0.9800
C47 H47A 0.9800
C47 H47B 0.9800
C47 H47C 0.9800
